data_4304033
loop_
_publ_author_name
'Wei Huang'
'Gou Masuda'
'Seisuke Maeda'
'Hirofumi Tanaka'
'Takami Hino'
'Takuji Ogawa'

_publ_section_title
;
Syntheses, Crystal Structures, and Spectral Properties of a Series of
3,8-Bisphenyl-1,10-phenanthroline Derivatives: Precursors of
3,8-Bis(4-mercaptophenyl)-1,10-phenanthroline and Its Ruthenium(II) Complex
for Preparing Nanocomposite Junctions with Gold Nanoparticles between 1 \mm
Gap Gold Electrodes
;
_journal_name_full 'Inorganic Chemistry'
_journal_page_first 468
_journal_page_last 480
_journal_paper_doi 10.1021/ic701295q
_journal_volume 47
_journal_year 2008
_chemical_formula_moiety 'C48 H40 N6 O2 Ru, 3(C3 H6 O), 2(F6 P)'
_chemical_formula_sum 'C57 H58 F12 N6 O5 P2 Ru'
_chemical_formula_weight 1298.10
_chemical_name_systematic
; 
 ? 
;
_space_group_IT_number 15
_symmetry_cell_setting monoclinic
_symmetry_space_group_name_Hall '-C 2yc'
_symmetry_space_group_name_H-M 'C 1 2/c 1'
_atom_sites_solution_hydrogens geom
_atom_sites_solution_primary direct
_atom_sites_solution_secondary difmap
_audit_creation_method SHELXL-97
_cell_angle_alpha 90.00
_cell_angle_beta 96.73(3)
_cell_angle_gamma 90.00
_cell_formula_units_Z 4
_cell_length_a 17.066(3)
_cell_length_b 15.451(3)
_cell_length_c 22.363(5)
_cell_measurement_temperature 100(2)
_cell_measurement_theta_max 27.4835
_cell_measurement_theta_min 3.1879
_cell_volume 5856(2)
_computing_cell_refinement 'CrystalClear (Rigaku Corp., 2001)'
_computing_data_collection 'CrystalClear (Molecular Structure Corporation & Rigaku Corporation, 2001)'
_computing_data_reduction 'TEXSAN (Molecular Structure Corporation & Rigaku Corporation, 2000)'
_computing_molecular_graphics SHELXTL
_computing_publication_material SHELXTL
_computing_structure_refinement SHELXTL
_computing_structure_solution 'SHELXTL (BRUKER 2000)'
_diffrn_ambient_temperature 100(2)
_diffrn_detector_area_resol_mean 14.6199
_diffrn_measured_fraction_theta_full 0.991
_diffrn_measured_fraction_theta_max 0.991
_diffrn_measurement_device_type 'Rigaku Mercury CCD area-detector'
_diffrn_measurement_method '\f and \w scans'
_diffrn_radiation_monochromator 'graphite monochromator'
_diffrn_radiation_source 'Rigaku rotating anode'
_diffrn_radiation_type MoK\a
_diffrn_radiation_wavelength 0.71073
_diffrn_reflns_av_R_equivalents 0.1222
_diffrn_reflns_av_sigmaI/netI 0.0993
_diffrn_reflns_limit_h_max 20
_diffrn_reflns_limit_h_min -20
_diffrn_reflns_limit_k_max 18
_diffrn_reflns_limit_k_min -17
_diffrn_reflns_limit_l_max 25
_diffrn_reflns_limit_l_min -26
_diffrn_reflns_number 24980
_diffrn_reflns_theta_full 25.00
_diffrn_reflns_theta_max 25.00
_diffrn_reflns_theta_min 3.57
_diffrn_standards_decay_% 0
_diffrn_standards_interval_count 0
_diffrn_standards_interval_time 0
_diffrn_standards_number 0
_exptl_absorpt_coefficient_mu 0.413
_exptl_absorpt_correction_T_max 0.9614
_exptl_absorpt_correction_T_min 0.9598
_exptl_absorpt_correction_type multi-scan
_exptl_absorpt_process_details '(REQAB, Jacobson, 1998)'
_exptl_crystal_colour red
_exptl_crystal_density_diffrn 1.472
_exptl_crystal_density_method 'not measured'
_exptl_crystal_description block
_exptl_crystal_F_000 2656
_exptl_crystal_size_max 0.10
_exptl_crystal_size_mid 0.10
_exptl_crystal_size_min 0.10
_refine_diff_density_max 0.848
_refine_diff_density_min -1.007
_refine_diff_density_rms 0.093
_refine_ls_extinction_method none
_refine_ls_goodness_of_fit_ref 1.267
_refine_ls_hydrogen_treatment constr
_refine_ls_matrix_type full
_refine_ls_number_parameters 424
_refine_ls_number_reflns 5117
_refine_ls_number_restraints 0
_refine_ls_restrained_S_all 1.267
_refine_ls_R_factor_all 0.1259
_refine_ls_R_factor_gt 0.0981
_refine_ls_shift/su_max 0.000
_refine_ls_shift/su_mean 0.000
_refine_ls_structure_factor_coef Fsqd
_refine_ls_weighting_details 'calc w=1/[\s^2^(Fo^2^)+(0.0511P)^2^+61.7165P] where P=(Fo^2^+2Fc^2^)/3'
_refine_ls_weighting_scheme calc
_refine_ls_wR_factor_gt 0.2057
_refine_ls_wR_factor_ref 0.2165
_reflns_number_gt 4192
_reflns_number_total 5117
_reflns_threshold_expression >2sigma(I)
_cod_data_source_file ic701295q-file012.cif
_cod_data_source_block new
_cod_database_code 4304033

loop_
_symmetry_equiv_pos_as_xyz
'x, y, z'
'-x, y, -z+1/2'
'x+1/2, y+1/2, z'
'-x+1/2, y+1/2, -z+1/2'
'-x, -y, -z'
'x, -y, z-1/2'
'-x+1/2, -y+1/2, -z'
'x+1/2, -y+1/2, z-1/2'

loop_
_atom_site_label
_atom_site_type_symbol
_atom_site_fract_x
_atom_site_fract_y
_atom_site_fract_z
_atom_site_U_iso_or_equiv
_atom_site_adp_type
_atom_site_occupancy
_atom_site_symmetry_multiplicity
_atom_site_calc_flag
_atom_site_refinement_flags
_atom_site_disorder_assembly
_atom_site_disorder_group
Ru1 Ru 0.0000 0.29835(6) 0.7500 0.0354(3) Uani 1 2 d S . .
C1 C 0.0580(6) 0.3988(5) 0.8649(4) 0.050(2) Uani 1 1 d . . .
H1 H 0.0686 0.3441 0.8834 0.060 Uiso 1 1 calc R . .
C2 C 0.0735(6) 0.4752(5) 0.9014(4) 0.053(3) Uani 1 1 d . . .
C3 C 0.0594(7) 0.5546(6) 0.8735(5) 0.070(3) Uani 1 1 d . . .
H3 H 0.0695 0.6065 0.8959 0.084 Uiso 1 1 calc R . .
C4 C 0.0303(8) 0.5586(6) 0.8124(5) 0.078(4) Uani 1 1 d . . .
C5 C 0.0152(7) 0.4797(6) 0.7807(4) 0.061(3) Uani 1 1 d . . .
C6 C 0.0138(10) 0.6370(6) 0.7787(5) 0.100(5) Uani 1 1 d . . .
H6 H 0.0233 0.6910 0.7986 0.120 Uiso 1 1 calc R . .
C7 C 0.1025(6) 0.4657(5) 0.9661(4) 0.052(2) Uani 1 1 d . . .
C8 C 0.1538(8) 0.5274(6) 0.9942(5) 0.073(3) Uani 1 1 d . . .
H8 H 0.1689 0.5754 0.9717 0.088 Uiso 1 1 calc R . .
C9 C 0.1829(8) 0.5199(6) 1.0537(5) 0.075(3) Uani 1 1 d . . .
H9 H 0.2182 0.5624 1.0719 0.090 Uiso 1 1 calc R . .
C10 C 0.1612(7) 0.4509(7) 1.0873(5) 0.068(3) Uani 1 1 d . . .
C11 C 0.1111(7) 0.3877(7) 1.0603(5) 0.068(3) Uani 1 1 d . . .
H11 H 0.0965 0.3392 1.0826 0.082 Uiso 1 1 calc R . .
C12 C 0.0832(6) 0.3970(6) 1.0002(5) 0.058(3) Uani 1 1 d . . .
H12 H 0.0490 0.3538 0.9816 0.069 Uiso 1 1 calc R . .
C13 C 0.1792(10) 0.3777(10) 1.1827(6) 0.111(5) Uani 1 1 d . . .
H13A H 0.2044 0.3254 1.1679 0.134 Uiso 1 1 calc R . .
H13B H 0.1220 0.3666 1.1822 0.134 Uiso 1 1 calc R . .
C14 C 0.2173(12) 0.4013(12) 1.2475(6) 0.152(8) Uani 1 1 d . . .
H14A H 0.2713 0.4219 1.2460 0.229 Uiso 1 1 calc R . .
H14B H 0.2182 0.3500 1.2733 0.229 Uiso 1 1 calc R . .
H14C H 0.1862 0.4470 1.2640 0.229 Uiso 1 1 calc R . .
C15 C -0.1633(7) 0.3408(8) 0.7781(6) 0.082(4) Uani 1 1 d . . .
H15 H -0.1615 0.3829 0.7473 0.099 Uiso 1 1 calc R . .
C16 C -0.2325(9) 0.3378(13) 0.8067(9) 0.123(6) Uani 1 1 d . . .
H16 H -0.2790 0.3689 0.7927 0.148 Uiso 1 1 calc R . .
C17 C -0.2261(11) 0.2839(17) 0.8582(10) 0.146(8) Uani 1 1 d . . .
H17 H -0.2684 0.2825 0.8822 0.175 Uiso 1 1 calc R . .
C18 C -0.1608(9) 0.2338(10) 0.8746(6) 0.097(5) Uani 1 1 d . . .
H18 H -0.1588 0.1970 0.9088 0.116 Uiso 1 1 calc R . .
C19 C -0.0967(7) 0.2372(7) 0.8403(4) 0.066(3) Uani 1 1 d . . .
C20 C 0.0238(6) 0.1871(6) 0.6474(4) 0.054(2) Uani 1 1 d . . .
C21 C 0.0072(9) 0.1280(8) 0.6017(5) 0.080(4) Uani 1 1 d . . .
H21 H 0.0457 0.1153 0.5755 0.096 Uiso 1 1 calc R . .
C22 C -0.0646(11) 0.0874(7) 0.5939(6) 0.091(5) Uani 1 1 d . . .
H22 H -0.0766 0.0477 0.5617 0.110 Uiso 1 1 calc R . .
C23 C -0.1176(9) 0.1041(7) 0.6318(6) 0.085(4) Uani 1 1 d . . .
H23 H -0.1667 0.0745 0.6282 0.102 Uiso 1 1 calc R . .
C24 C -0.0996(7) 0.1650(6) 0.6761(4) 0.063(3) Uani 1 1 d . . .
H24 H -0.1385 0.1778 0.7019 0.076 Uiso 1 1 calc R . .
C25 C 0.7185(8) 0.6141(11) 0.0985(6) 0.091(4) Uani 1 1 d . . .
C26 C 0.7013(8) 0.6640(9) 0.0437(6) 0.100(4) Uani 1 1 d . . .
H26A H 0.7327 0.7173 0.0467 0.150 Uiso 1 1 calc R . .
H26B H 0.6451 0.6787 0.0379 0.150 Uiso 1 1 calc R . .
H26C H 0.7145 0.6299 0.0093 0.150 Uiso 1 1 calc R . .
C27 C 0.6804(11) 0.5286(11) 0.0981(8) 0.132(6) Uani 1 1 d . . .
H27A H 0.7010 0.4966 0.1344 0.198 Uiso 1 1 calc R . .
H27B H 0.6916 0.4963 0.0623 0.198 Uiso 1 1 calc R . .
H27C H 0.6232 0.5361 0.0973 0.198 Uiso 1 1 calc R . .
C28 C 0.5380(16) 0.5413(9) 0.2393(9) 0.045(5) Uani 0.50 1 d P . .
C29 C 0.564(2) 0.607(4) 0.2330(13) 0.46(4) Uani 1 1 d . . .
H29A H 0.5652 0.6180 0.1900 0.683 Uiso 1 1 calc R . .
H29B H 0.6182 0.6087 0.2536 0.683 Uiso 1 1 calc R . .
H29C H 0.5322 0.6512 0.2500 0.683 Uiso 1 1 calc R . .
F1 F 0.859(2) 0.157(3) 0.0167(18) 0.102(11) Uani 0.44(4) 1 d P . .
F2 F 0.975(2) 0.0976(15) 0.0392(9) 0.079(10) Uani 0.44(4) 1 d P . .
F3 F 1.0135(10) 0.189(2) 0.1180(9) 0.074(8) Uani 0.44(4) 1 d P . .
F4 F 0.8953(14) 0.2495(12) 0.1026(12) 0.067(8) Uani 0.44(4) 1 d P . .
F5 F 0.9648(5) 0.2336(5) 0.0160(4) 0.123(3) Uani 1 1 d . . .
F6 F 0.8962(5) 0.1178(4) 0.1144(3) 0.090(2) Uani 1 1 d . . .
F1' F 0.871(2) 0.124(3) 0.0220(15) 0.165(18) Uani 0.56(4) 1 d P . .
F2' F 0.9928(18) 0.1079(18) 0.059(2) 0.146(12) Uani 0.56(4) 1 d P . .
F3' F 0.981(2) 0.2344(15) 0.1063(7) 0.113(11) Uani 0.56(4) 1 d P . .
F4' F 0.8644(18) 0.2498(14) 0.062(2) 0.146(13) Uani 0.56(4) 1 d P . .
N1 N 0.0300(5) 0.4004(4) 0.8071(3) 0.0489(19) Uani 1 1 d . . .
N2 N -0.1003(5) 0.2903(6) 0.7901(4) 0.063(2) Uani 1 1 d . . .
N3 N -0.0306(4) 0.2076(4) 0.6853(3) 0.0422(16) Uani 1 1 d . . .
O1 O 0.1920(6) 0.4489(5) 1.1470(4) 0.092(3) Uani 1 1 d . . .
O2 O 0.7596(7) 0.6407(11) 0.1416(5) 0.169(6) Uani 1 1 d . . .
O3 O 0.5878(14) 0.4890(12) 0.2311(7) 0.108(7) Uani 0.50 1 d P . .
P1 P 0.9308(2) 0.17509(17) 0.06548(14) 0.0679(9) Uani 1 1 d . . .

loop_
_atom_site_aniso_label
_atom_site_aniso_U_11
_atom_site_aniso_U_22
_atom_site_aniso_U_33
_atom_site_aniso_U_23
_atom_site_aniso_U_13
_atom_site_aniso_U_12
Ru1 0.0452(6) 0.0259(5) 0.0358(6) 0.000 0.0071(4) 0.000
C1 0.071(6) 0.032(5) 0.045(6) 0.003(4) 0.000(5) -0.004(4)
C2 0.087(7) 0.031(5) 0.039(6) -0.007(4) 0.000(5) -0.002(5)
C3 0.126(10) 0.031(5) 0.050(7) -0.007(4) -0.001(6) -0.004(6)
C4 0.145(11) 0.034(5) 0.049(7) -0.006(4) -0.013(7) 0.004(6)
C5 0.091(8) 0.036(5) 0.055(6) -0.003(4) 0.005(6) 0.002(5)
C6 0.209(16) 0.024(5) 0.058(7) -0.005(4) -0.029(9) 0.007(7)
C7 0.076(7) 0.030(4) 0.052(6) -0.009(4) 0.009(5) 0.006(5)
C8 0.133(11) 0.042(6) 0.043(6) 0.002(4) -0.001(7) 0.001(6)
C9 0.113(10) 0.041(6) 0.067(8) -0.009(5) -0.006(7) -0.012(6)
C10 0.112(9) 0.048(6) 0.044(7) -0.004(5) 0.014(6) 0.016(6)
C11 0.097(9) 0.053(6) 0.056(7) 0.008(5) 0.016(6) 0.012(6)
C12 0.071(7) 0.044(5) 0.058(7) -0.002(5) 0.008(5) 0.002(5)
C13 0.152(14) 0.105(11) 0.073(10) 0.009(8) -0.004(9) 0.060(10)
C14 0.24(2) 0.149(15) 0.061(10) -0.001(9) -0.003(12) 0.102(15)
C15 0.084(9) 0.079(8) 0.088(9) -0.011(7) 0.028(7) 0.002(7)
C16 0.083(10) 0.160(17) 0.134(15) -0.030(13) 0.044(11) 0.008(10)
C17 0.090(12) 0.21(2) 0.149(18) -0.074(17) 0.059(13) -0.009(14)
C18 0.109(11) 0.121(12) 0.067(9) -0.025(8) 0.036(8) -0.030(10)
C19 0.082(8) 0.077(7) 0.042(6) -0.008(5) 0.027(5) -0.034(6)
C20 0.083(7) 0.046(5) 0.035(5) 0.000(4) 0.013(5) 0.014(5)
C21 0.139(12) 0.065(7) 0.035(6) -0.011(5) 0.004(7) 0.037(8)
C22 0.174(16) 0.048(7) 0.044(8) -0.012(5) -0.021(9) 0.006(8)
C23 0.129(12) 0.059(7) 0.058(8) 0.002(6) -0.024(8) -0.023(7)
C24 0.086(8) 0.054(6) 0.046(6) -0.003(5) -0.006(5) -0.018(6)
C25 0.086(9) 0.121(12) 0.065(9) -0.009(8) 0.010(8) -0.013(9)
C26 0.105(11) 0.100(10) 0.094(11) -0.006(8) 0.013(9) 0.007(8)
C27 0.165(17) 0.124(14) 0.111(13) 0.016(11) 0.035(12) 0.003(13)
C28 0.095(16) 0.007(6) 0.025(10) 0.000(6) -0.019(10) 0.009(8)
C29 0.32(5) 0.89(11) 0.12(2) -0.20(5) -0.12(3) 0.40(6)
F1 0.099(16) 0.14(2) 0.068(15) 0.080(15) -0.004(12) -0.018(17)
F2 0.17(3) 0.037(9) 0.036(11) 0.005(6) 0.058(12) -0.003(11)
F3 0.061(10) 0.096(19) 0.064(11) -0.008(11) 0.002(7) 0.007(10)
F4 0.079(15) 0.031(8) 0.094(15) -0.028(9) 0.023(10) -0.010(8)
F5 0.169(8) 0.083(5) 0.129(7) 0.029(5) 0.062(6) -0.046(5)
F6 0.155(7) 0.066(4) 0.057(4) 0.008(3) 0.046(4) -0.002(4)
F1' 0.18(3) 0.22(3) 0.079(15) 0.073(18) -0.055(16) -0.16(3)
F2' 0.076(12) 0.083(13) 0.29(3) -0.026(19) 0.075(19) 0.001(10)
F3' 0.20(3) 0.066(12) 0.065(10) -0.010(8) -0.024(13) -0.033(16)
F4' 0.15(2) 0.063(11) 0.23(4) 0.037(17) 0.03(2) 0.033(12)
N1 0.074(5) 0.031(4) 0.039(5) 0.002(3) 0.000(4) 0.002(4)
N2 0.057(5) 0.058(5) 0.079(6) -0.018(5) 0.028(4) 0.008(5)
N3 0.067(5) 0.025(3) 0.033(4) 0.002(3) 0.001(3) -0.001(4)
O1 0.148(8) 0.071(5) 0.054(5) 0.006(4) -0.003(5) 0.026(5)
O2 0.137(10) 0.269(17) 0.091(8) -0.045(10) -0.028(7) -0.045(10)
O3 0.19(2) 0.080(12) 0.056(11) 0.030(9) 0.018(12) 0.023(13)
P1 0.106(3) 0.0405(14) 0.0602(19) -0.0066(12) 0.0229(18) -0.0113(15)

loop_
_atom_type_symbol
_atom_type_description
_atom_type_scat_dispersion_real
_atom_type_scat_dispersion_imag
_atom_type_scat_source
C C 0.0033 0.0016 'International Tables Vol C Tables 4.2.6.8 and 6.1.1.4'
H H 0.0000 0.0000 'International Tables Vol C Tables 4.2.6.8 and 6.1.1.4'
N N 0.0061 0.0033 'International Tables Vol C Tables 4.2.6.8 and 6.1.1.4'
O O 0.0106 0.0060 'International Tables Vol C Tables 4.2.6.8 and 6.1.1.4'
F F 0.0171 0.0103 'International Tables Vol C Tables 4.2.6.8 and 6.1.1.4'
P P 0.1023 0.0942 'International Tables Vol C Tables 4.2.6.8 and 6.1.1.4'
Ru Ru -1.2594 0.8363 'International Tables Vol C Tables 4.2.6.8 and 6.1.1.4'

loop_
_geom_angle_atom_site_label_1
_geom_angle_atom_site_label_2
_geom_angle_atom_site_label_3
_geom_angle
_geom_angle_site_symmetry_1
_geom_angle_site_symmetry_3
_geom_angle_publ_flag
N2 Ru1 N2 173.0(5) 2_556 . ?
N2 Ru1 N3 78.7(3) 2_556 . ?
N2 Ru1 N3 96.5(3) . . ?
N2 Ru1 N3 96.5(3) 2_556 2_556 ?
N2 Ru1 N3 78.7(3) . 2_556 ?
N3 Ru1 N3 93.1(4) . 2_556 ?
N2 Ru1 N1 99.2(4) 2_556 . ?
N2 Ru1 N1 86.2(3) . . ?
N3 Ru1 N1 173.2(3) . . ?
N3 Ru1 N1 93.6(3) 2_556 . ?
N2 Ru1 N1 86.2(3) 2_556 2_556 ?
N2 Ru1 N1 99.2(3) . 2_556 ?
N3 Ru1 N1 93.6(3) . 2_556 ?
N3 Ru1 N1 173.2(3) 2_556 2_556 ?
N1 Ru1 N1 79.8(4) . 2_556 ?
N1 C1 C2 123.9(8) . . ?
N1 C1 H1 118.0 . . ?
C2 C1 H1 118.0 . . ?
C3 C2 C1 117.4(8) . . ?
C3 C2 C7 123.2(8) . . ?
C1 C2 C7 119.4(8) . . ?
C2 C3 C4 120.1(8) . . ?
C2 C3 H3 120.0 . . ?
C4 C3 H3 120.0 . . ?
C3 C4 C5 118.2(9) . . ?
C3 C4 C6 125.1(9) . . ?
C5 C4 C6 116.7(9) . . ?
N1 C5 C5 116.6(5) . 2_556 ?
N1 C5 C4 122.7(9) . . ?
C5 C5 C4 120.7(6) 2_556 . ?
C6 C6 C4 122.5(6) 2_556 . ?
C6 C6 H6 118.7 2_556 . ?
C4 C6 H6 118.7 . . ?
C12 C7 C8 117.4(10) . . ?
C12 C7 C2 123.0(9) . . ?
C8 C7 C2 119.6(9) . . ?
C9 C8 C7 121.1(10) . . ?
C9 C8 H8 119.4 . . ?
C7 C8 H8 119.4 . . ?
C8 C9 C10 120.3(11) . . ?
C8 C9 H9 119.9 . . ?
C10 C9 H9 119.9 . . ?
O1 C10 C9 116.6(11) . . ?
O1 C10 C11 123.6(10) . . ?
C9 C10 C11 119.8(10) . . ?
C12 C11 C10 118.4(10) . . ?
C12 C11 H11 120.8 . . ?
C10 C11 H11 120.8 . . ?
C7 C12 C11 122.9(10) . . ?
C7 C12 H12 118.5 . . ?
C11 C12 H12 118.5 . . ?
O1 C13 C14 105.7(14) . . ?
O1 C13 H13A 110.6 . . ?
C14 C13 H13A 110.6 . . ?
O1 C13 H13B 110.6 . . ?
C14 C13 H13B 110.6 . . ?
H13A C13 H13B 108.7 . . ?
C13 C14 H14A 109.5 . . ?
C13 C14 H14B 109.5 . . ?
H14A C14 H14B 109.5 . . ?
C13 C14 H14C 109.5 . . ?
H14A C14 H14C 109.5 . . ?
H14B C14 H14C 109.5 . . ?
N2 C15 C16 126.1(14) . . ?
N2 C15 H15 117.0 . . ?
C16 C15 H15 117.0 . . ?
C15 C16 C17 113.6(16) . . ?
C15 C16 H16 123.2 . . ?
C17 C16 H16 123.2 . . ?
C18 C17 C16 122.2(15) . . ?
C18 C17 H17 118.9 . . ?
C16 C17 H17 118.9 . . ?
C17 C18 C19 119.4(16) . . ?
C17 C18 H18 120.3 . . ?
C19 C18 H18 120.3 . . ?
N2 C19 C18 120.0(12) . . ?
N2 C19 C20 115.0(8) . 2_556 ?
C18 C19 C20 125.0(11) . 2_556 ?
N3 C20 C21 121.3(11) . . ?
N3 C20 C19 112.7(8) . 2_556 ?
C21 C20 C19 126.0(11) . 2_556 ?
C22 C21 C20 120.1(12) . . ?
C22 C21 H21 119.9 . . ?
C20 C21 H21 119.9 . . ?
C23 C22 C21 119.6(11) . . ?
C23 C22 H22 120.2 . . ?
C21 C22 H22 120.2 . . ?
C22 C23 C24 118.6(13) . . ?
C22 C23 H23 120.7 . . ?
C24 C23 H23 120.7 . . ?
N3 C24 C23 124.3(11) . . ?
N3 C24 H24 117.9 . . ?
C23 C24 H24 117.9 . . ?
O2 C25 C26 122.7(16) . . ?
O2 C25 C27 122.0(16) . . ?
C26 C25 C27 115.3(13) . . ?
C25 C26 H26A 109.5 . . ?
C25 C26 H26B 109.5 . . ?
H26A C26 H26B 109.5 . . ?
C25 C26 H26C 109.5 . . ?
H26A C26 H26C 109.5 . . ?
H26B C26 H26C 109.5 . . ?
C25 C27 H27A 109.5 . . ?
C25 C27 H27B 109.5 . . ?
H27A C27 H27B 109.5 . . ?
C25 C27 H27C 109.5 . . ?
H27A C27 H27C 109.5 . . ?
H27B C27 H27C 109.5 . . ?
C29 C28 O3 107(3) . . ?
C29 C28 C28 116(2) . 2_655 ?
O3 C28 C28 137.3(14) . 2_655 ?
C28 C29 H29A 109.5 . . ?
C28 C29 H29B 109.5 . . ?
H29A C29 H29B 109.5 . . ?
C28 C29 H29C 109.5 . . ?
H29A C29 H29C 109.5 . . ?
H29B C29 H29C 109.5 . . ?
C1 N1 C5 117.6(7) . . ?
C1 N1 Ru1 128.8(6) . . ?
C5 N1 Ru1 113.5(6) . . ?
C15 N2 C19 118.0(10) . . ?
C15 N2 Ru1 125.4(8) . . ?
C19 N2 Ru1 115.7(7) . . ?
C24 N3 C20 116.1(8) . . ?
C24 N3 Ru1 126.4(6) . . ?
C20 N3 Ru1 117.6(6) . . ?
C10 O1 C13 120.4(10) . . ?
F3' P1 F2' 97.3(15) . . ?
F3' P1 F1' 172.0(19) . . ?
F2' P1 F1' 91(2) . . ?
F3' P1 F2 115.9(17) . . ?
F1' P1 F2 72(2) . . ?
F3' P1 F1 151.9(18) . . ?
F2' P1 F1 108(2) . . ?
F2 P1 F1 88(2) . . ?
F3' P1 F6 98.8(7) . . ?
F2' P1 F6 90.2(12) . . ?
F1' P1 F6 82.9(12) . . ?
F2 P1 F6 93.8(7) . . ?
F1 P1 F6 93.2(12) . . ?
F3' P1 F4 57.0(12) . . ?
F2' P1 F4 150.6(16) . . ?
F1' P1 F4 116(2) . . ?
F2 P1 F4 170.1(14) . . ?
F1 P1 F4 100.5(19) . . ?
F6 P1 F4 81.1(9) . . ?
F3' P1 F5 81.2(7) . . ?
F2' P1 F5 90.4(12) . . ?
F1' P1 F5 97.0(12) . . ?
F2 P1 F5 86.7(7) . . ?
F1 P1 F5 86.5(12) . . ?
F6 P1 F5 179.3(5) . . ?
F4 P1 F5 98.4(9) . . ?
F3' P1 F4' 86.2(12) . . ?
F2' P1 F4' 171.9(15) . . ?
F1' P1 F4' 85.9(19) . . ?
F2 P1 F4' 153.8(18) . . ?
F1 P1 F4' 67(2) . . ?
F6 P1 F4' 96.5(10) . . ?
F5 P1 F4' 82.8(10) . . ?
F2' P1 F3 67.8(15) . . ?
F1' P1 F3 155.9(17) . . ?
F2 P1 F3 87.6(13) . . ?
F1 P1 F3 175.9(18) . . ?
F6 P1 F3 86.5(10) . . ?
F4 P1 F3 83.6(9) . . ?
F5 P1 F3 93.8(10) . . ?
F4' P1 F3 116.9(13) . . ?

loop_
_geom_bond_atom_site_label_1
_geom_bond_atom_site_label_2
_geom_bond_distance
_geom_bond_site_symmetry_2
_geom_bond_publ_flag
Ru1 N2 2.028(7) 2_556 ?
Ru1 N2 2.028(7) . ?
Ru1 N3 2.039(7) . ?
Ru1 N3 2.039(7) 2_556 ?
Ru1 N1 2.055(7) . ?
Ru1 N1 2.055(7) 2_556 ?
C1 N1 1.327(11) . ?
C1 C2 1.440(11) . ?
C1 H1 0.9500 . ?
C2 C3 1.386(12) . ?
C2 C7 1.482(13) . ?
C3 C4 1.399(14) . ?
C3 H3 0.9500 . ?
C4 C5 1.419(13) . ?
C4 C6 1.437(13) . ?
C5 N1 1.371(11) . ?
C5 C5 1.41(2) 2_556 ?
C6 C6 1.31(2) 2_556 ?
C6 H6 0.9500 . ?
C7 C12 1.369(13) . ?
C7 C8 1.392(14) . ?
C8 C9 1.370(14) . ?
C8 H8 0.9500 . ?
C9 C10 1.381(14) . ?
C9 H9 0.9500 . ?
C10 O1 1.376(13) . ?
C10 C11 1.387(15) . ?
C11 C12 1.381(14) . ?
C11 H11 0.9500 . ?
C12 H12 0.9500 . ?
C13 O1 1.392(16) . ?
C13 C14 1.562(19) . ?
C13 H13A 0.9900 . ?
C13 H13B 0.9900 . ?
C14 H14A 0.9800 . ?
C14 H14B 0.9800 . ?
C14 H14C 0.9800 . ?
C15 N2 1.330(14) . ?
C15 C16 1.407(18) . ?
C15 H15 0.9500 . ?
C16 C17 1.41(3) . ?
C16 H16 0.9500 . ?
C17 C18 1.37(2) . ?
C17 H17 0.9500 . ?
C18 C19 1.409(15) . ?
C18 H18 0.9500 . ?
C19 N2 1.384(13) . ?
C19 C20 1.464(15) 2_556 ?
C20 N3 1.366(11) . ?
C20 C21 1.375(14) . ?
C20 C19 1.464(15) 2_556 ?
C21 C22 1.370(18) . ?
C21 H21 0.9500 . ?
C22 C23 1.335(18) . ?
C22 H22 0.9500 . ?
C23 C24 1.375(14) . ?
C23 H23 0.9500 . ?
C24 N3 1.343(12) . ?
C24 H24 0.9500 . ?
C25 O2 1.198(15) . ?
C25 C26 1.448(18) . ?
C25 C27 1.47(2) . ?
C26 H26A 0.9800 . ?
C26 H26B 0.9800 . ?
C26 H26C 0.9800 . ?
C27 H27A 0.9800 . ?
C27 H27B 0.9800 . ?
C27 H27C 0.9800 . ?
C28 C29 1.12(7) . ?
C28 O3 1.20(3) . ?
C28 C28 1.44(6) 2_655 ?
C29 H29A 0.9800 . ?
C29 H29B 0.9800 . ?
C29 H29C 0.9800 . ?
F1 P1 1.57(4) . ?
F2 P1 1.56(2) . ?
F3 P1 1.740(18) . ?
F4 P1 1.581(16) . ?
F5 P1 1.590(7) . ?
F6 P1 1.575(6) . ?
F1' P1 1.54(3) . ?
F2' P1 1.50(2) . ?
F3' P1 1.487(16) . ?
F4' P1 1.612(19) . ?
